data_7245849
loop_
_publ_author_name
'Ebersbach, Ben'
'Seichter, Wilhelm'
'Schwarzer, Anke'
'Mazik, Monika'

_publ_section_title
;
 Supramolecular patterns in the crystal structures of 1,3,5-trisubstituted
 2,4,6-triethylbenzenes bearing halogenophenoxy groups
;
_journal_issue 1
_journal_name_full CrystEngComm
_journal_page_first 137
_journal_page_last 153
_journal_paper_doi 10.1039/D2CE01203K
_journal_volume 25
_journal_year 2023
_chemical_formula_moiety 'C33 H33 Br3 O3'
_chemical_formula_sum 'C33 H33 Br3 O3'
_chemical_formula_weight 717.32
_space_group_crystal_system triclinic
_space_group_IT_number 2
_space_group_name_Hall '-P 1'
_space_group_name_H-M_alt 'P -1'
_atom_sites_solution_hydrogens geom
_audit_creation_method SHELXL-2018/3
_audit_update_record
;
2022-08-24 deposited with the CCDC.	2022-11-15 downloaded from the CCDC.
;
_cell_angle_alpha 87.506(10)
_cell_angle_beta 79.734(11)
_cell_angle_gamma 75.312(10)
_cell_formula_units_Z 2
_cell_length_a 9.2418(13)
_cell_length_b 11.9961(14)
_cell_length_c 14.3650(19)
_cell_measurement_reflns_used 9126
_cell_measurement_temperature 203(2)
_cell_measurement_theta_max 25.98
_cell_measurement_theta_min 2.51
_cell_volume 1515.9(4)
_computing_cell_refinement 'STOE X-AREA (Stoe & Cie, 2002)'
_computing_data_collection 'STOE X-AREA (Stoe & Cie, 2002)'
_computing_data_reduction 'STOE X-RED (Stoe & Cie, 2002)'
_computing_molecular_graphics 'XP (Sheldrick, 2008)'
_computing_publication_material
;
<i>WinGX</i> (Farrugia, 2012), <i>publCIF</i> (Westrip, 2010), <i>SHELXLE</i>
 (H\"ubschle <i>et al.</i>,  2011)
;
_computing_structure_refinement 'SHELXL2018/3 (Sheldrick, 2015)'
_computing_structure_solution 'SHELXT 2018/2 (Sheldrick, 2018)'
_diffrn_ambient_temperature 203(2)
_diffrn_detector 'image plate (34 cm diameter)'
_diffrn_detector_area_resol_mean 6.67
_diffrn_detector_type STOE
_diffrn_measured_fraction_theta_full 0.999
_diffrn_measured_fraction_theta_max 0.999
_diffrn_measurement_details ' 326 frames, detector distance = 120 mm'
_diffrn_measurement_device '2-circle goniometer'
_diffrn_measurement_device_type 'STOE IPDS 2'
_diffrn_measurement_method 'rotation method'
_diffrn_radiation_collimation '0.5 mm diameter, monocapillary'
_diffrn_radiation_monochromator 'plane graphite'
_diffrn_radiation_polarisn_norm 0
_diffrn_radiation_type 'Mo K\a'
_diffrn_radiation_wavelength 0.71073
_diffrn_reflns_av_R_equivalents 0.0703
_diffrn_reflns_av_unetI/netI 0.0531
_diffrn_reflns_Laue_measured_fraction_full 0.999
_diffrn_reflns_Laue_measured_fraction_max 0.999
_diffrn_reflns_limit_h_max 11
_diffrn_reflns_limit_h_min -11
_diffrn_reflns_limit_k_max 14
_diffrn_reflns_limit_k_min -14
_diffrn_reflns_limit_l_max 16
_diffrn_reflns_limit_l_min -17
_diffrn_reflns_number 19493
_diffrn_reflns_point_group_measured_fraction_full 0.999
_diffrn_reflns_point_group_measured_fraction_max 0.999
_diffrn_reflns_theta_full 25.242
_diffrn_reflns_theta_max 25.999
_diffrn_reflns_theta_min 1.755
_diffrn_source 'sealed X-ray tube, 12 x 0.4 mm long-fine focus'
_diffrn_source_current 40
_diffrn_source_power 2.000
_diffrn_source_voltage 50
_exptl_absorpt_coefficient_mu 4.024
_exptl_absorpt_correction_T_max 0.8758
_exptl_absorpt_correction_T_min 0.3156
_exptl_absorpt_correction_type integration
_exptl_absorpt_process_details 'X-Area (STOE)'
_exptl_crystal_colour colorless
_exptl_crystal_density_diffrn 1.572
_exptl_crystal_description piece
_exptl_crystal_F_000 720
_exptl_crystal_size_max 0.300
_exptl_crystal_size_mid 0.200
_exptl_crystal_size_min 0.030
_refine_diff_density_max 0.361
_refine_diff_density_min -0.616
_refine_diff_density_rms 0.093
_refine_ls_extinction_method none
_refine_ls_goodness_of_fit_ref 1.088
_refine_ls_hydrogen_treatment constr
_refine_ls_matrix_type full
_refine_ls_number_parameters 365
_refine_ls_number_reflns 5965
_refine_ls_number_restraints 12
_refine_ls_restrained_S_all 1.115
_refine_ls_R_factor_all 0.0834
_refine_ls_R_factor_gt 0.0487
_refine_ls_shift/su_max 0.001
_refine_ls_shift/su_mean 0.000
_refine_ls_structure_factor_coef Fsqd
_refine_ls_weighting_details 'w=1/[\s^2^(Fo^2^)+(0.0277P)^2^+2.9894P] where P=(Fo^2^+2Fc^2^)/3'
_refine_ls_weighting_scheme calc
_refine_ls_wR_factor_gt 0.0895
_refine_ls_wR_factor_ref 0.1041
_reflns_Friedel_coverage 0.000
_reflns_number_gt 4236
_reflns_number_total 5965
_reflns_threshold_expression 'I > 2\s(I)'
_cod_data_source_file d2ce01203k2.cif
_cod_data_source_block 1
_cod_depositor_comments 'Adding full bibliography for 7245849--7245855.cif.'
_cod_database_code 7245849
_shelx_shelxl_version_number 2018/3
_shelx_space_group_comment
;
The symmetry employed for this shelxl refinement is uniquely defined
by the following loop, which should always be used as a source of
symmetry information in preference to the above space-group names.
They are only intended as comments.
;
_shelx_estimated_absorpt_t_min 0.378
_shelx_estimated_absorpt_t_max 0.889

loop_
_space_group_symop_operation_xyz
'x, y, z'
'-x, -y, -z'

loop_
_atom_site_label
_atom_site_type_symbol
_atom_site_fract_x
_atom_site_fract_y
_atom_site_fract_z
_atom_site_U_iso_or_equiv
_atom_site_adp_type
_atom_site_occupancy
_atom_site_site_symmetry_order
_atom_site_calc_flag
_atom_site_refinement_flags_posn
_atom_site_refinement_flags_adp
_atom_site_refinement_flags_occupancy
_atom_site_disorder_assembly
_atom_site_disorder_group
Br2A Br 0.81892(14) 0.0859(2) -0.04868(16) 0.0573(5) Uani 0.910(9) 1 d . U P A 1
Br2B Br 0.8330(10) 0.1238(13) -0.0741(9) 0.035(3) Uani 0.090(9) 1 d . U P A 2
Br1 Br 0.30608(7) 1.14337(4) 0.16965(4) 0.04894(16) Uani 1 1 d . . . . .
Br3 Br 0.42494(6) 0.32940(5) 0.96851(3) 0.04859(16) Uani 1 1 d . . . . .
O1 O 0.2161(3) 0.7937(2) 0.3757(2) 0.0356(7) Uani 1 1 d . . . . .
O2 O 0.6374(3) 0.3875(2) 0.2297(2) 0.0303(7) Uani 1 1 d . . . . .
O3 O 0.2943(4) 0.3101(3) 0.6289(2) 0.0340(7) Uani 1 1 d . . . . .
C1 C 0.2272(4) 0.5946(3) 0.3984(3) 0.0239(8) Uani 1 1 d . . . . .
C2 C 0.3109(4) 0.5274(3) 0.3204(3) 0.0241(8) Uani 1 1 d . . . . .
C3 C 0.4041(4) 0.4183(3) 0.3358(3) 0.0235(8) Uani 1 1 d . . . . .
C4 C 0.4154(4) 0.3770(3) 0.4280(3) 0.0234(8) Uani 1 1 d . . . . .
C5 C 0.3345(4) 0.4478(3) 0.5059(3) 0.0210(8) Uani 1 1 d . . . . .
C6 C 0.2408(4) 0.5569(3) 0.4910(3) 0.0225(8) Uani 1 1 d . . . . .
C7 C 0.1253(5) 0.7104(3) 0.3820(3) 0.0299(10) Uani 1 1 d . . . . .
H7A H 0.085562 0.709662 0.323218 0.036 Uiso 1 1 calc R U . . .
H7B H 0.039401 0.730023 0.434427 0.036 Uiso 1 1 calc R U . . .
C8 C 0.1483(5) 0.9012(3) 0.3448(3) 0.0298(10) Uani 1 1 d . . . . .
C9 C 0.2442(5) 0.9578(3) 0.2875(3) 0.0301(10) Uani 1 1 d . . . . .
H9 H 0.349273 0.924539 0.273106 0.036 Uiso 1 1 calc R U . . .
C10 C 0.1802(5) 1.0659(4) 0.2518(3) 0.0332(10) Uani 1 1 d . . . . .
C11 C 0.0277(6) 1.1160(4) 0.2735(4) 0.0495(14) Uani 1 1 d . . . . .
H11 H -0.013336 1.188663 0.248690 0.059 Uiso 1 1 calc R U . . .
C12 C -0.0644(6) 1.0595(4) 0.3317(5) 0.0643(18) Uani 1 1 d . . . . .
H12 H -0.169224 1.093557 0.346499 0.077 Uiso 1 1 calc R U . . .
C13 C -0.0047(6) 0.9522(4) 0.3691(5) 0.0525(15) Uani 1 1 d . . . . .
H13 H -0.068070 0.914825 0.410559 0.063 Uiso 1 1 calc R U . . .
C14 C 0.3030(5) 0.5714(4) 0.2205(3) 0.0334(10) Uani 1 1 d . . . . .
H14A H 0.401410 0.540460 0.180165 0.040 Uiso 1 1 calc R U . . .
H14B H 0.284007 0.655544 0.220607 0.040 Uiso 1 1 calc R U . . .
C15 C 0.1785(6) 0.5380(5) 0.1778(4) 0.0462(13) Uani 1 1 d . . . . .
H15A H 0.185013 0.562071 0.112206 0.069 Uiso 1 1 calc R U . . .
H15B H 0.079556 0.575803 0.212980 0.069 Uiso 1 1 calc R U . . .
H15C H 0.192256 0.455147 0.181479 0.069 Uiso 1 1 calc R U . . .
C16 C 0.4997(5) 0.3481(4) 0.2523(3) 0.0272(9) Uani 1 1 d . . . . .
H16A H 0.523487 0.265885 0.268195 0.033 Uiso 1 1 calc R U . . .
H16B H 0.445871 0.359672 0.198381 0.033 Uiso 1 1 calc R U . . .
C17 C 0.7426(5) 0.3380(3) 0.1535(3) 0.0257(9) Uani 1 1 d . . . . .
C18 C 0.7287(5) 0.2493(3) 0.1004(3) 0.0275(9) Uani 1 1 d . . . . .
H18 H 0.644071 0.217763 0.115806 0.033 Uiso 1 1 calc R U . . .
C19 C 0.8417(5) 0.2076(4) 0.0242(3) 0.0365(11) Uani 1 1 d . . . . .
C20 C 0.9675(6) 0.2508(4) 0.0007(4) 0.0446(12) Uani 1 1 d . . . . .
H20 H 1.043138 0.221310 -0.051314 0.054 Uiso 1 1 calc R U . . .
C21 C 0.9801(5) 0.3392(4) 0.0558(3) 0.0397(11) Uani 1 1 d . . . . .
H21 H 1.066353 0.368939 0.041472 0.048 Uiso 1 1 calc R U . . .
C22 C 0.8686(5) 0.3838(4) 0.1308(3) 0.0317(10) Uani 1 1 d . . . . .
H22 H 0.877277 0.444793 0.166551 0.038 Uiso 1 1 calc R U . . .
C23 C 0.5129(5) 0.2576(3) 0.4430(3) 0.0320(10) Uani 1 1 d . . . . .
H23A H 0.542970 0.254574 0.505351 0.038 Uiso 1 1 calc R U . . .
H23B H 0.605561 0.243158 0.395225 0.038 Uiso 1 1 calc R U . . .
C24 C 0.4315(6) 0.1632(4) 0.4369(4) 0.0480(13) Uani 1 1 d . . . . .
H24A H 0.497413 0.089010 0.448635 0.072 Uiso 1 1 calc R U . . .
H24B H 0.405713 0.163380 0.374346 0.072 Uiso 1 1 calc R U . . .
H24C H 0.339378 0.177220 0.483941 0.072 Uiso 1 1 calc R U . . .
C25 C 0.3561(5) 0.4085(3) 0.6040(3) 0.0277(9) Uani 1 1 d . . . . .
H25A H 0.464658 0.387806 0.607466 0.033 Uiso 1 1 calc R U . . .
H25B H 0.305234 0.471231 0.648977 0.033 Uiso 1 1 calc R U . . .
C26 C 0.3179(5) 0.2597(4) 0.7145(3) 0.0302(10) Uani 1 1 d . . . . .
C27 C 0.3589(5) 0.3123(4) 0.7854(3) 0.0285(9) Uani 1 1 d . . . . .
H27 H 0.374696 0.386766 0.777156 0.034 Uiso 1 1 calc R U . . .
C28 C 0.3763(5) 0.2529(4) 0.8689(3) 0.0323(10) Uani 1 1 d . . . . .
C29 C 0.3554(5) 0.1439(4) 0.8838(3) 0.0398(11) Uani 1 1 d . . . . .
H29 H 0.369317 0.104997 0.941043 0.048 Uiso 1 1 calc R U . . .
C30 C 0.3131(6) 0.0931(4) 0.8119(4) 0.0450(13) Uani 1 1 d . . . . .
H30 H 0.296852 0.018785 0.820425 0.054 Uiso 1 1 calc R U . . .
C31 C 0.2946(6) 0.1501(4) 0.7278(3) 0.0422(12) Uani 1 1 d . . . . .
H31 H 0.266107 0.114521 0.679403 0.051 Uiso 1 1 calc R U . . .
C32 C 0.1517(5) 0.6335(4) 0.5737(3) 0.0286(9) Uani 1 1 d . . . . .
H32A H 0.130688 0.714110 0.553026 0.034 Uiso 1 1 calc R U . . .
H32B H 0.213110 0.625581 0.623738 0.034 Uiso 1 1 calc R U . . .
C33 C 0.0017(6) 0.6031(5) 0.6135(4) 0.0465(13) Uani 1 1 d . . . . .
H33A H -0.050890 0.652754 0.667018 0.070 Uiso 1 1 calc R U . . .
H33B H 0.021940 0.523344 0.633945 0.070 Uiso 1 1 calc R U . . .
H33C H -0.061231 0.613926 0.564920 0.070 Uiso 1 1 calc R U . . .

loop_
_atom_site_aniso_label
_atom_site_aniso_U_11
_atom_site_aniso_U_22
_atom_site_aniso_U_33
_atom_site_aniso_U_23
_atom_site_aniso_U_13
_atom_site_aniso_U_12
Br2A 0.0719(5) 0.0512(9) 0.0458(7) -0.0261(6) -0.0061(4) -0.0085(5)
Br2B 0.043(3) 0.032(3) 0.031(3) -0.0053(18) -0.0047(17) -0.0115(18)
Br1 0.0723(4) 0.0396(3) 0.0413(3) 0.0139(2) -0.0130(3) -0.0258(3)
Br3 0.0555(3) 0.0783(4) 0.0200(2) 0.0089(2) -0.0098(2) -0.0307(3)
O1 0.0310(16) 0.0249(16) 0.055(2) 0.0125(14) -0.0143(15) -0.0115(13)
O2 0.0285(16) 0.0358(17) 0.0286(16) -0.0097(12) 0.0013(13) -0.0143(13)
O3 0.052(2) 0.0366(17) 0.0228(16) 0.0112(13) -0.0142(14) -0.0257(15)
C1 0.027(2) 0.023(2) 0.026(2) 0.0065(16) -0.0071(17) -0.0117(17)
C2 0.027(2) 0.029(2) 0.019(2) 0.0050(16) -0.0039(16) -0.0142(17)
C3 0.025(2) 0.026(2) 0.022(2) -0.0006(16) -0.0036(16) -0.0105(17)
C4 0.025(2) 0.025(2) 0.024(2) 0.0007(16) -0.0058(17) -0.0125(17)
C5 0.026(2) 0.023(2) 0.0167(19) 0.0031(15) -0.0054(16) -0.0100(16)
C6 0.024(2) 0.026(2) 0.020(2) -0.0009(15) -0.0008(16) -0.0127(17)
C7 0.026(2) 0.027(2) 0.038(3) 0.0082(18) -0.0094(19) -0.0082(18)
C8 0.030(2) 0.021(2) 0.039(3) 0.0056(18) -0.011(2) -0.0053(18)
C9 0.036(2) 0.026(2) 0.030(2) -0.0006(17) -0.0091(19) -0.0089(19)
C10 0.046(3) 0.024(2) 0.036(3) 0.0025(18) -0.013(2) -0.016(2)
C11 0.053(3) 0.019(2) 0.077(4) 0.008(2) -0.022(3) -0.004(2)
C12 0.037(3) 0.031(3) 0.115(6) 0.007(3) -0.005(3) 0.003(2)
C13 0.037(3) 0.032(3) 0.083(4) 0.008(3) -0.002(3) -0.006(2)
C14 0.041(3) 0.035(2) 0.026(2) 0.0091(18) -0.006(2) -0.015(2)
C15 0.056(3) 0.057(3) 0.031(3) 0.006(2) -0.021(2) -0.017(3)
C16 0.030(2) 0.032(2) 0.021(2) -0.0039(17) 0.0010(17) -0.0137(18)
C17 0.028(2) 0.027(2) 0.021(2) -0.0004(16) -0.0038(17) -0.0038(17)
C18 0.029(2) 0.026(2) 0.027(2) -0.0020(17) -0.0069(18) -0.0038(18)
C19 0.041(3) 0.039(3) 0.025(2) -0.0066(19) -0.012(2) 0.002(2)
C20 0.036(3) 0.051(3) 0.036(3) -0.007(2) 0.000(2) 0.007(2)
C21 0.027(2) 0.051(3) 0.038(3) 0.001(2) 0.001(2) -0.008(2)
C22 0.028(2) 0.034(2) 0.034(3) -0.0017(19) -0.0067(19) -0.0083(19)
C23 0.037(3) 0.028(2) 0.030(2) 0.0023(18) -0.009(2) -0.0033(19)
C24 0.068(4) 0.028(2) 0.048(3) 0.004(2) -0.005(3) -0.016(2)
C25 0.042(3) 0.027(2) 0.021(2) 0.0062(16) -0.0104(18) -0.0177(19)
C26 0.036(2) 0.033(2) 0.024(2) 0.0096(17) -0.0065(19) -0.0118(19)
C27 0.033(2) 0.030(2) 0.022(2) 0.0049(17) -0.0040(18) -0.0089(19)
C28 0.029(2) 0.046(3) 0.021(2) 0.0076(18) -0.0027(18) -0.008(2)
C29 0.040(3) 0.050(3) 0.027(2) 0.016(2) -0.003(2) -0.011(2)
C30 0.062(3) 0.033(3) 0.039(3) 0.014(2) -0.003(3) -0.016(2)
C31 0.063(3) 0.037(3) 0.031(3) 0.006(2) -0.009(2) -0.023(2)
C32 0.029(2) 0.030(2) 0.027(2) -0.0025(17) -0.0027(18) -0.0107(18)
C33 0.041(3) 0.060(3) 0.039(3) -0.016(2) 0.011(2) -0.025(3)

loop_
_atom_type_symbol
_atom_type_description
_atom_type_scat_dispersion_real
_atom_type_scat_dispersion_imag
_atom_type_scat_source
C C 0.0033 0.0016 'International Tables Vol C Tables 4.2.6.8 and 6.1.1.4'
H H 0.0000 0.0000 'International Tables Vol C Tables 4.2.6.8 and 6.1.1.4'
Br Br -0.2901 2.4595 'International Tables Vol C Tables 4.2.6.8 and 6.1.1.4'
O O 0.0106 0.0060 'International Tables Vol C Tables 4.2.6.8 and 6.1.1.4'

loop_
_exptl_crystal_face_index_h
_exptl_crystal_face_index_k
_exptl_crystal_face_index_l
_exptl_crystal_face_perp_dist
2 -10 1 0.0424
1 30 0 0.0209
1 10 2 0.0301
4 -30 21 0.0488
-1 -15 2 0.0263
1 -30 -1 0.0234
0 15 2 0.0203
-1 -30 -7 0.0356
-2 10 -7 0.0360
-1 30 0 0.0176
-1 -2 -30 0.1261

loop_
_geom_angle_atom_site_label_1
_geom_angle_atom_site_label_2
_geom_angle_atom_site_label_3
_geom_angle
_geom_angle_site_symmetry_1
_geom_angle_site_symmetry_3
_geom_angle_publ_flag
C8 O1 C7 114.8(3) . . ?
C17 O2 C16 117.5(3) . . ?
C26 O3 C25 115.9(3) . . ?
C2 C1 C6 120.9(4) . . ?
C2 C1 C7 119.2(4) . . ?
C6 C1 C7 119.9(4) . . ?
C1 C2 C3 119.1(4) . . ?
C1 C2 C14 120.8(4) . . ?
C3 C2 C14 120.1(4) . . ?
C2 C3 C4 121.0(4) . . ?
C2 C3 C16 119.2(4) . . ?
C4 C3 C16 119.7(4) . . ?
C3 C4 C5 119.2(4) . . ?
C3 C4 C23 120.1(4) . . ?
C5 C4 C23 120.7(4) . . ?
C6 C5 C4 120.1(3) . . ?
C6 C5 C25 120.4(3) . . ?
C4 C5 C25 119.4(4) . . ?
C1 C6 C5 119.7(3) . . ?
C1 C6 C32 119.4(4) . . ?
C5 C6 C32 120.9(4) . . ?
O1 C7 C1 107.1(3) . . ?
O1 C7 H7A 110.3 . . ?
C1 C7 H7A 110.3 . . ?
O1 C7 H7B 110.3 . . ?
C1 C7 H7B 110.3 . . ?
H7A C7 H7B 108.6 . . ?
O1 C8 C13 123.3(4) . . ?
O1 C8 C9 115.8(4) . . ?
C13 C8 C9 120.9(4) . . ?
C8 C9 C10 118.0(4) . . ?
C8 C9 H9 121.0 . . ?
C10 C9 H9 121.0 . . ?
C11 C10 C9 121.5(4) . . ?
C11 C10 Br1 119.1(3) . . ?
C9 C10 Br1 119.4(4) . . ?
C12 C11 C10 119.4(4) . . ?
C12 C11 H11 120.3 . . ?
C10 C11 H11 120.3 . . ?
C11 C12 C13 120.7(5) . . ?
C11 C12 H12 119.6 . . ?
C13 C12 H12 119.6 . . ?
C8 C13 C12 119.3(5) . . ?
C8 C13 H13 120.3 . . ?
C12 C13 H13 120.3 . . ?
C2 C14 C15 113.2(4) . . ?
C2 C14 H14A 108.9 . . ?
C15 C14 H14A 108.9 . . ?
C2 C14 H14B 108.9 . . ?
C15 C14 H14B 108.9 . . ?
H14A C14 H14B 107.7 . . ?
C14 C15 H15A 109.5 . . ?
C14 C15 H15B 109.5 . . ?
H15A C15 H15B 109.5 . . ?
C14 C15 H15C 109.5 . . ?
H15A C15 H15C 109.5 . . ?
H15B C15 H15C 109.5 . . ?
O2 C16 C3 106.3(3) . . ?
O2 C16 H16A 110.5 . . ?
C3 C16 H16A 110.5 . . ?
O2 C16 H16B 110.5 . . ?
C3 C16 H16B 110.5 . . ?
H16A C16 H16B 108.7 . . ?
O2 C17 C18 124.1(4) . . ?
O2 C17 C22 115.5(4) . . ?
C18 C17 C22 120.4(4) . . ?
C17 C18 C19 118.7(4) . . ?
C17 C18 H18 120.7 . . ?
C19 C18 H18 120.7 . . ?
C20 C19 C18 122.0(4) . . ?
C20 C19 Br2B 107.8(6) . . ?
C18 C19 Br2B 128.3(5) . . ?
C20 C19 Br2A 120.1(4) . . ?
C18 C19 Br2A 117.9(4) . . ?
C19 C20 C21 118.3(4) . . ?
C19 C20 H20 120.8 . . ?
C21 C20 H20 120.8 . . ?
C22 C21 C20 121.0(4) . . ?
C22 C21 H21 119.5 . . ?
C20 C21 H21 119.5 . . ?
C21 C22 C17 119.6(4) . . ?
C21 C22 H22 120.2 . . ?
C17 C22 H22 120.2 . . ?
C4 C23 C24 112.7(4) . . ?
C4 C23 H23A 109.1 . . ?
C24 C23 H23A 109.1 . . ?
C4 C23 H23B 109.1 . . ?
C24 C23 H23B 109.1 . . ?
H23A C23 H23B 107.8 . . ?
C23 C24 H24A 109.5 . . ?
C23 C24 H24B 109.5 . . ?
H24A C24 H24B 109.5 . . ?
C23 C24 H24C 109.5 . . ?
H24A C24 H24C 109.5 . . ?
H24B C24 H24C 109.5 . . ?
O3 C25 C5 110.2(3) . . ?
O3 C25 H25A 109.6 . . ?
C5 C25 H25A 109.6 . . ?
O3 C25 H25B 109.6 . . ?
C5 C25 H25B 109.6 . . ?
H25A C25 H25B 108.1 . . ?
O3 C26 C27 124.1(4) . . ?
O3 C26 C31 115.8(4) . . ?
C27 C26 C31 120.1(4) . . ?
C26 C27 C28 118.3(4) . . ?
C26 C27 H27 120.8 . . ?
C28 C27 H27 120.8 . . ?
C29 C28 C27 122.9(4) . . ?
C29 C28 Br3 119.3(3) . . ?
C27 C28 Br3 117.8(3) . . ?
C28 C29 C30 117.8(4) . . ?
C28 C29 H29 121.1 . . ?
C30 C29 H29 121.1 . . ?
C31 C30 C29 120.7(5) . . ?
C31 C30 H30 119.6 . . ?
C29 C30 H30 119.6 . . ?
C30 C31 C26 120.2(5) . . ?
C30 C31 H31 119.9 . . ?
C26 C31 H31 119.9 . . ?
C6 C32 C33 111.9(3) . . ?
C6 C32 H32A 109.2 . . ?
C33 C32 H32A 109.2 . . ?
C6 C32 H32B 109.2 . . ?
C33 C32 H32B 109.2 . . ?
H32A C32 H32B 107.9 . . ?
C32 C33 H33A 109.5 . . ?
C32 C33 H33B 109.5 . . ?
H33A C33 H33B 109.5 . . ?
C32 C33 H33C 109.5 . . ?
H33A C33 H33C 109.5 . . ?
H33B C33 H33C 109.5 . . ?

loop_
_geom_bond_atom_site_label_1
_geom_bond_atom_site_label_2
_geom_bond_distance
_geom_bond_site_symmetry_2
_geom_bond_publ_flag
Br2A C19 1.908(5) . ?
Br2B C19 1.793(9) . ?
Br1 C10 1.890(4) . ?
Br3 C28 1.909(5) . ?
O1 C8 1.376(5) . ?
O1 C7 1.450(5) . ?
O2 C17 1.372(5) . ?
O2 C16 1.447(5) . ?
O3 C26 1.375(5) . ?
O3 C25 1.442(5) . ?
C1 C2 1.399(6) . ?
C1 C6 1.403(6) . ?
C1 C7 1.503(6) . ?
C2 C3 1.405(6) . ?
C2 C14 1.516(6) . ?
C3 C4 1.406(6) . ?
C3 C16 1.505(5) . ?
C4 C5 1.413(5) . ?
C4 C23 1.516(6) . ?
C5 C6 1.405(5) . ?
C5 C25 1.497(5) . ?
C6 C32 1.516(5) . ?
C7 H7A 0.9800 . ?
C7 H7B 0.9800 . ?
C8 C13 1.378(7) . ?
C8 C9 1.386(6) . ?
C9 C10 1.398(6) . ?
C9 H9 0.9400 . ?
C10 C11 1.369(7) . ?
C11 C12 1.369(8) . ?
C11 H11 0.9400 . ?
C12 C13 1.392(7) . ?
C12 H12 0.9400 . ?
C13 H13 0.9400 . ?
C14 C15 1.538(6) . ?
C14 H14A 0.9800 . ?
C14 H14B 0.9800 . ?
C15 H15A 0.9700 . ?
C15 H15B 0.9700 . ?
C15 H15C 0.9700 . ?
C16 H16A 0.9800 . ?
C16 H16B 0.9800 . ?
C17 C18 1.381(6) . ?
C17 C22 1.392(6) . ?
C18 C19 1.384(6) . ?
C18 H18 0.9400 . ?
C19 C20 1.372(7) . ?
C20 C21 1.391(7) . ?
C20 H20 0.9400 . ?
C21 C22 1.372(6) . ?
C21 H21 0.9400 . ?
C22 H22 0.9400 . ?
C23 C24 1.523(6) . ?
C23 H23A 0.9800 . ?
C23 H23B 0.9800 . ?
C24 H24A 0.9700 . ?
C24 H24B 0.9700 . ?
C24 H24C 0.9700 . ?
C25 H25A 0.9800 . ?
C25 H25B 0.9800 . ?
C26 C27 1.376(6) . ?
C26 C31 1.386(6) . ?
C27 C28 1.383(6) . ?
C27 H27 0.9400 . ?
C28 C29 1.372(6) . ?
C29 C30 1.382(7) . ?
C29 H29 0.9400 . ?
C30 C31 1.377(7) . ?
C30 H30 0.9400 . ?
C31 H31 0.9400 . ?
C32 C33 1.529(6) . ?
C32 H32A 0.9800 . ?
C32 H32B 0.9800 . ?
C33 H33A 0.9700 . ?
C33 H33B 0.9700 . ?
C33 H33C 0.9700 . ?

loop_
_geom_hbond_atom_site_label_D
_geom_hbond_atom_site_label_H
_geom_hbond_atom_site_label_A
_geom_hbond_distance_DH
_geom_hbond_distance_HA
_geom_hbond_distance_DA
_geom_hbond_angle_DHA
_geom_hbond_site_symmetry_A
_geom_hbond_publ_flag
C24 H24C O3 0.97 2.59 3.218(6) 122.9 . yes

loop_
_geom_torsion_atom_site_label_1
_geom_torsion_atom_site_label_2
_geom_torsion_atom_site_label_3
_geom_torsion_atom_site_label_4
_geom_torsion
_geom_torsion_site_symmetry_1
_geom_torsion_site_symmetry_2
_geom_torsion_site_symmetry_3
_geom_torsion_site_symmetry_4
_geom_torsion_publ_flag
C6 C1 C2 C3 3.1(6) . . . . ?
C7 C1 C2 C3 -178.9(3) . . . . ?
C6 C1 C2 C14 -176.4(4) . . . . ?
C7 C1 C2 C14 1.6(6) . . . . ?
C1 C2 C3 C4 -0.8(6) . . . . ?
C14 C2 C3 C4 178.7(4) . . . . ?
C1 C2 C3 C16 -177.3(3) . . . . ?
C14 C2 C3 C16 2.3(6) . . . . ?
C2 C3 C4 C5 -1.6(6) . . . . ?
C16 C3 C4 C5 174.9(3) . . . . ?
C2 C3 C4 C23 178.2(4) . . . . ?
C16 C3 C4 C23 -5.4(5) . . . . ?
C3 C4 C5 C6 1.7(5) . . . . ?
C23 C4 C5 C6 -178.0(4) . . . . ?
C3 C4 C5 C25 -174.9(3) . . . . ?
C23 C4 C5 C25 5.4(5) . . . . ?
C2 C1 C6 C5 -3.0(6) . . . . ?
C7 C1 C6 C5 179.0(3) . . . . ?
C2 C1 C6 C32 178.3(3) . . . . ?
C7 C1 C6 C32 0.3(5) . . . . ?
C4 C5 C6 C1 0.6(6) . . . . ?
C25 C5 C6 C1 177.1(3) . . . . ?
C4 C5 C6 C32 179.3(3) . . . . ?
C25 C5 C6 C32 -4.2(5) . . . . ?
C8 O1 C7 C1 169.4(4) . . . . ?
C2 C1 C7 O1 -88.8(4) . . . . ?
C6 C1 C7 O1 89.2(4) . . . . ?
C7 O1 C8 C13 37.1(6) . . . . ?
C7 O1 C8 C9 -143.7(4) . . . . ?
O1 C8 C9 C10 178.0(4) . . . . ?
C13 C8 C9 C10 -2.7(7) . . . . ?
C8 C9 C10 C11 1.1(7) . . . . ?
C8 C9 C10 Br1 -177.7(3) . . . . ?
C9 C10 C11 C12 0.2(8) . . . . ?
Br1 C10 C11 C12 178.9(5) . . . . ?
C10 C11 C12 C13 0.3(10) . . . . ?
O1 C8 C13 C12 -177.6(5) . . . . ?
C9 C8 C13 C12 3.2(8) . . . . ?
C11 C12 C13 C8 -1.9(10) . . . . ?
C1 C2 C14 C15 -90.9(5) . . . . ?
C3 C2 C14 C15 89.6(5) . . . . ?
C17 O2 C16 C3 -178.3(3) . . . . ?
C2 C3 C16 O2 84.2(4) . . . . ?
C4 C3 C16 O2 -92.3(4) . . . . ?
C16 O2 C17 C18 -3.5(6) . . . . ?
C16 O2 C17 C22 176.0(4) . . . . ?
O2 C17 C18 C19 179.1(4) . . . . ?
C22 C17 C18 C19 -0.4(6) . . . . ?
C17 C18 C19 C20 0.9(7) . . . . ?
C17 C18 C19 Br2B -161.6(8) . . . . ?
C17 C18 C19 Br2A -179.5(3) . . . . ?
C18 C19 C20 C21 -0.1(7) . . . . ?
Br2B C19 C20 C21 165.6(6) . . . . ?
Br2A C19 C20 C21 -179.8(4) . . . . ?
C19 C20 C21 C22 -1.1(7) . . . . ?
C20 C21 C22 C17 1.6(7) . . . . ?
O2 C17 C22 C21 179.7(4) . . . . ?
C18 C17 C22 C21 -0.8(7) . . . . ?
C3 C4 C23 C24 -82.4(5) . . . . ?
C5 C4 C23 C24 97.3(5) . . . . ?
C26 O3 C25 C5 175.0(3) . . . . ?
C6 C5 C25 O3 115.5(4) . . . . ?
C4 C5 C25 O3 -67.9(5) . . . . ?
C25 O3 C26 C27 17.3(6) . . . . ?
C25 O3 C26 C31 -164.0(4) . . . . ?
O3 C26 C27 C28 178.8(4) . . . . ?
C31 C26 C27 C28 0.2(7) . . . . ?
C26 C27 C28 C29 0.4(7) . . . . ?
C26 C27 C28 Br3 -177.4(3) . . . . ?
C27 C28 C29 C30 -0.9(7) . . . . ?
Br3 C28 C29 C30 176.9(4) . . . . ?
C28 C29 C30 C31 0.7(8) . . . . ?
C29 C30 C31 C26 -0.2(8) . . . . ?
O3 C26 C31 C30 -179.0(4) . . . . ?
C27 C26 C31 C30 -0.3(7) . . . . ?
C1 C6 C32 C33 95.2(5) . . . . ?
C5 C6 C32 C33 -83.5(5) . . . . ?
